data_1519002
loop_
_publ_author_name
'Zeng, Wangdong'
'Lee, Sangsu'
'Son, Minjung'
'Ishida, Masatoshi'
'Furukawa, Ko'
'Hu, Pan'
'Sun, Zhe'
'Kim, Dongho'
'Wu, Jishan'

_publ_section_title
;
 Phenalenyl-fused porphyrins with different ground states
;
_journal_issue 4
_journal_name_full 'Chem. Sci.'
_journal_page_first 2427
_journal_paper_doi 10.1039/C4SC03866E
_journal_volume 6
_journal_year 2015
_chemical_formula_sum 'C85.5 H87 N5 Ni'
_chemical_formula_weight 1243.31
_chemical_name_systematic
; 
 ? 
;
_space_group_crystal_system triclinic
_space_group_IT_number 2
_space_group_name_Hall '-P 1'
_space_group_name_H-M_alt 'P -1'
_symmetry_space_group_name_Hall '-P 1'
_symmetry_space_group_name_H-M 'P -1'
_atom_sites_solution_hydrogens geom
_audit_creation_method SHELXL-2013
_audit_update_record
;
2014-08-13 deposited with the CCDC.
2015-02-04 downloaded from the CCDC.
;
_cell_angle_alpha 111.901(3)
_cell_angle_beta 107.076(3)
_cell_angle_gamma 102.416(3)
_cell_formula_units_Z 2
_cell_length_a 15.0498(12)
_cell_length_b 15.6708(13)
_cell_length_c 17.4668(15)
_cell_measurement_reflns_used 9557
_cell_measurement_temperature 100(2)
_cell_measurement_theta_max 27.90
_cell_measurement_theta_min 2.44
_cell_volume 3400.2(5)
_computing_cell_refinement 'Bruker SAINT'
_computing_data_collection 'Bruker APEX2'
_computing_data_reduction 'Bruker SAINT'
_computing_molecular_graphics 'Bruker SHELXTL'
_computing_publication_material 'Bruker SHELXTL'
_computing_structure_refinement 'SHELXL-2013 (Sheldrick, 2013)'
_computing_structure_solution 'SHELXS-97 (Sheldrick 2008)'
_diffrn_ambient_temperature 100(2)
_diffrn_measured_fraction_theta_full 0.999
_diffrn_measured_fraction_theta_max 0.999
_diffrn_measurement_device_type 'Bruker D8 Venture'
_diffrn_measurement_method '\f and \w scans'
_diffrn_radiation_type MoK\a
_diffrn_radiation_wavelength 0.71073
_diffrn_reflns_av_R_equivalents 0.0471
_diffrn_reflns_av_unetI/netI 0.0248
_diffrn_reflns_Laue_measured_fraction_full 0.999
_diffrn_reflns_Laue_measured_fraction_max 0.999
_diffrn_reflns_limit_h_max 17
_diffrn_reflns_limit_h_min -17
_diffrn_reflns_limit_k_max 18
_diffrn_reflns_limit_k_min -18
_diffrn_reflns_limit_l_max 20
_diffrn_reflns_limit_l_min -20
_diffrn_reflns_number 123595
_diffrn_reflns_point_group_measured_fraction_full 0.999
_diffrn_reflns_point_group_measured_fraction_max 0.999
_diffrn_reflns_theta_full 25.000
_diffrn_reflns_theta_max 25.026
_diffrn_reflns_theta_min 2.118
_exptl_absorpt_coefficient_mu 0.336
_exptl_absorpt_correction_T_max 0.7457
_exptl_absorpt_correction_T_min 0.7138
_exptl_absorpt_correction_type multi-scan
_exptl_absorpt_process_details 'Sadabs, (Sheldrick 2012)'
_exptl_crystal_colour Dark_Red
_exptl_crystal_density_diffrn 1.214
_exptl_crystal_density_meas ?
_exptl_crystal_density_method 'Not Measured'
_exptl_crystal_description Needle
_exptl_crystal_F_000 1326
_exptl_crystal_size_max 0.36
_exptl_crystal_size_mid 0.07
_exptl_crystal_size_min 0.06
_refine_diff_density_max 1.003
_refine_diff_density_min -0.574
_refine_diff_density_rms 0.057
_refine_ls_extinction_method none
_refine_ls_goodness_of_fit_ref 0.999
_refine_ls_hydrogen_treatment constr
_refine_ls_matrix_type full
_refine_ls_number_parameters 893
_refine_ls_number_reflns 12000
_refine_ls_number_restraints 71
_refine_ls_restrained_S_all 1.015
_refine_ls_R_factor_all 0.0545
_refine_ls_R_factor_gt 0.0423
_refine_ls_shift/su_max 0.002
_refine_ls_shift/su_mean 0.000
_refine_ls_structure_factor_coef Fsqd
_refine_ls_weighting_details 'w=1/[\s^2^(Fo^2^)+(0.0476P)^2^+4.6525P] where P=(Fo^2^+2Fc^2^)/3'
_refine_ls_weighting_scheme calc
_refine_ls_wR_factor_gt 0.1027
_refine_ls_wR_factor_ref 0.1095
_reflns_Friedel_coverage 0.000
_reflns_number_gt 10101
_reflns_number_total 12000
_reflns_threshold_expression 'I > 2\s(I)'
_cod_data_source_file c4sc03866e2.cif
_cod_data_source_block E248
_cod_depositor_comments
;
The following automatic conversions were performed:

'_exptl_absorpt_correction_type' value 'Multi-scan' changed to
'multi-scan' according to
/usr/data/users/saulius/crontab/automatic-downloads/current/RSC/lib/dictionaries/cif_core.dic
dictionary named 'cif_core.dic' version 2.4.2 from 2011-04-26.

'_exptl_crystal_density_meas' value 'Not Measured' was changed to '?'
- the value is perceived as not measured.

Automatic conversion script
Id: cif_fix_values 3143 2015-03-26 13:38:13Z robertas 
;
_cod_original_formula_sum 'C85.50 H87 N5 Ni'
_cod_database_code 1519002
_shelx_space_group_comment
; 
The symmetry employed for this shelxl refinement is uniquely defined 
by the following loop, which should always be used as a source of 
symmetry information in preference to the above space-group names. 
They are only intended as comments. 
;
_shelxl_version_number 2013-4

loop_
_space_group_symop_operation_xyz
'x, y, z'
'-x, -y, -z'

loop_
_atom_site_label
_atom_site_type_symbol
_atom_site_fract_x
_atom_site_fract_y
_atom_site_fract_z
_atom_site_U_iso_or_equiv
_atom_site_adp_type
_atom_site_occupancy
_atom_site_site_symmetry_order
_atom_site_calc_flag
_atom_site_refinement_flags_posn
_atom_site_refinement_flags_adp
_atom_site_refinement_flags_occupancy
_atom_site_disorder_assembly
_atom_site_disorder_group
C28 C 1.0762(7) 0.1197(3) 0.5249(5) 0.0285(13) Uani 0.482(7) 1 d D U P A 1
H28A H 1.0526 0.1180 0.5712 0.043 Uiso 0.482(7) 1 calc R U P A 1
H28B H 1.1242 0.0863 0.5232 0.043 Uiso 0.482(7) 1 calc R U P A 1
H28C H 1.0193 0.0859 0.4656 0.043 Uiso 0.482(7) 1 calc R U P A 1
C29 C 1.2168(5) 0.2795(6) 0.6393(4) 0.0503(16) Uani 0.482(7) 1 d D U P A 1
H29A H 1.2518 0.3468 0.6515 0.075 Uiso 0.482(7) 1 calc R U P A 1
H29B H 1.2623 0.2431 0.6379 0.075 Uiso 0.482(7) 1 calc R U P A 1
H29C H 1.1942 0.2825 0.6871 0.075 Uiso 0.482(7) 1 calc R U P A 1
C30 C 1.1645(6) 0.2248(5) 0.4739(4) 0.0319(11) Uani 0.482(7) 1 d D U P A 1
H30A H 1.1078 0.1896 0.4145 0.048 Uiso 0.482(7) 1 calc R U P A 1
H30B H 1.2121 0.1909 0.4741 0.048 Uiso 0.482(7) 1 calc R U P A 1
H30C H 1.1975 0.2926 0.4864 0.048 Uiso 0.482(7) 1 calc R U P A 1
C28A C 1.0655(6) 0.1155(3) 0.4965(5) 0.0304(12) Uani 0.518(7) 1 d D U P A 2
H28D H 1.0223 0.0994 0.5255 0.046 Uiso 0.518(7) 1 calc R U P A 2
H28E H 1.1109 0.0791 0.4977 0.046 Uiso 0.518(7) 1 calc R U P A 2
H28F H 1.0244 0.0969 0.4336 0.046 Uiso 0.518(7) 1 calc R U P A 2
C29A C 1.1837(6) 0.2530(6) 0.6481(3) 0.0474(15) Uani 0.518(7) 1 d D U P A 2
H29D H 1.2155 0.3249 0.6850 0.071 Uiso 0.518(7) 1 calc R U P A 2
H29E H 1.2349 0.2233 0.6528 0.071 Uiso 0.518(7) 1 calc R U P A 2
H29F H 1.1367 0.2271 0.6700 0.071 Uiso 0.518(7) 1 calc R U P A 2
C30A C 1.2039(5) 0.2536(5) 0.5129(5) 0.0326(11) Uani 0.518(7) 1 d D U P A 2
H30D H 1.1702 0.2400 0.4501 0.049 Uiso 0.518(7) 1 calc R U P A 2
H30E H 1.2462 0.2142 0.5158 0.049 Uiso 0.518(7) 1 calc R U P A 2
H30F H 1.2455 0.3240 0.5505 0.049 Uiso 0.518(7) 1 calc R U P A 2
N1X N 0.1472(3) 0.9442(3) 0.7059(2) 0.0634(10) Uani 0.865(3) 1 d D . P B 1
C1X C 0.1162(2) 0.8688(3) 0.7017(2) 0.0371(8) Uani 0.865(3) 1 d D . P B 1
C2X C 0.0786(12) 0.7746(7) 0.6973(8) 0.0444(14) Uani 0.865(3) 1 d D . P B 1
H2X1 H 0.0491 0.7231 0.6341 0.067 Uiso 0.865(3) 1 calc R U P B 1
H2X2 H 0.0275 0.7736 0.7214 0.067 Uiso 0.865(3) 1 calc R U P B 1
H2X3 H 0.1333 0.7625 0.7332 0.067 Uiso 0.865(3) 1 calc R U P B 1
C1Y C 0.0715(15) 0.8445(15) 0.7630(13) 0.0371(8) Uani 0.135(3) 1 d D . P B 2
N1Y N 0.0564(17) 0.9023(14) 0.8158(14) 0.0634(10) Uani 0.135(3) 1 d D . P B 2
C2Y C 0.069(8) 0.765(5) 0.687(5) 0.0444(14) Uani 0.135(3) 1 d D . P B 2
H2Y1 H 0.0040 0.7382 0.6359 0.067 Uiso 0.135(3) 1 calc R U P B 2
H2Y2 H 0.0784 0.7125 0.7029 0.067 Uiso 0.135(3) 1 calc R U P B 2
H2Y3 H 0.1222 0.7885 0.6704 0.067 Uiso 0.135(3) 1 calc R U P B 2
C1S C 0.0687(4) 0.4886(3) 0.9686(3) 0.0601(14) Uani 0.5 1 d G . P C -1
C2S C 0.1662(3) 0.4996(3) 0.9784(3) 0.0676(17) Uani 0.5 1 d G . P C -1
H2S H 0.2190 0.5320 1.0372 0.081 Uiso 0.5 1 calc R U P C -1
C3S C 0.1863(3) 0.4633(3) 0.9023(4) 0.067(2) Uani 0.5 1 d G . P C -1
H3S H 0.2529 0.4708 0.9090 0.080 Uiso 0.5 1 calc R U P C -1
C4S C 0.1090(4) 0.4159(3) 0.8163(3) 0.0601(14) Uani 0.5 1 d G . P C -1
H4S H 0.1228 0.3911 0.7642 0.072 Uiso 0.5 1 calc R U P C -1
C5S C 0.0115(4) 0.4049(3) 0.8064(3) 0.0676(17) Uani 0.5 1 d G . P C -1
H5S H -0.0413 0.3725 0.7476 0.081 Uiso 0.5 1 calc R U P C -1
C6S C -0.0086(3) 0.4412(3) 0.8825(4) 0.077(3) Uani 0.5 1 d G . P C -1
H6S H -0.0753 0.4337 0.8758 0.093 Uiso 0.5 1 calc R U P C -1
C7S C 0.0405(7) 0.5221(5) 1.0437(5) 0.071(2) Uani 0.5 1 d . . P C -1
H7S1 H 0.0847 0.5168 1.0942 0.106 Uiso 0.5 1 calc R U P C -1
H7S2 H -0.0287 0.4810 1.0249 0.106 Uiso 0.5 1 calc R U P C -1
H7S3 H 0.0464 0.5911 1.0630 0.106 Uiso 0.5 1 calc R U P C -1
Ni1 Ni 0.72198(2) 0.59837(2) 0.59057(2) 0.01103(8) Uani 1 1 d . . . . .
N1 N 0.84070(13) 0.59748(12) 0.67243(11) 0.0137(4) Uani 1 1 d . . . . .
N2 N 0.71542(12) 0.48113(12) 0.49246(11) 0.0124(4) Uani 1 1 d . . . . .
N3 N 0.60683(12) 0.60256(12) 0.50758(11) 0.0124(4) Uani 1 1 d . . . . .
N4 N 0.72659(12) 0.71351(12) 0.68904(11) 0.0128(4) Uani 1 1 d . . . . .
C1 C 0.88807(16) 0.65441(15) 0.76522(14) 0.0155(4) Uani 1 1 d . . . . .
C2 C 0.97576(16) 0.63496(16) 0.80125(15) 0.0187(5) Uani 1 1 d . . . . .
H2 H 1.0211 0.6653 0.8631 0.022 Uiso 1 1 calc R U . . .
C3 C 0.98148(16) 0.56551(16) 0.73082(15) 0.0200(5) Uani 1 1 d . . . . .
H3 H 1.0322 0.5382 0.7335 0.024 Uiso 1 1 calc R U . . .
C4 C 0.89692(15) 0.54031(15) 0.65109(14) 0.0150(4) Uani 1 1 d . . . . .
C5 C 0.87043(15) 0.46127(15) 0.56731(14) 0.0145(4) Uani 1 1 d . . . . .
C6 C 0.78263(15) 0.43279(15) 0.49324(14) 0.0125(4) Uani 1 1 d . . . . .
C7 C 0.75034(15) 0.34971(15) 0.40643(14) 0.0147(4) Uani 1 1 d . . . . .
H7 H 0.7839 0.3056 0.3901 0.018 Uiso 1 1 calc R U . . .
C8 C 0.66258(15) 0.34616(15) 0.35195(14) 0.0133(4) Uani 1 1 d . . . . .
C9 C 0.64246(15) 0.42764(15) 0.40509(14) 0.0123(4) Uani 1 1 d . . . . .
C10 C 0.56237(15) 0.45099(15) 0.36705(14) 0.0123(4) Uani 1 1 d . . . . .
C11 C 0.54981(15) 0.53587(15) 0.41765(13) 0.0120(4) Uani 1 1 d . . . . .
C12 C 0.47815(15) 0.56918(15) 0.37566(14) 0.0131(4) Uani 1 1 d . . . . .
C13 C 0.49327(15) 0.65925(15) 0.43952(14) 0.0141(4) Uani 1 1 d . . . . .
H13 H 0.4593 0.7018 0.4314 0.017 Uiso 1 1 calc R U . . .
C14 C 0.57021(15) 0.67834(15) 0.52173(14) 0.0135(4) Uani 1 1 d . . . . .
C15 C 0.59876(15) 0.75950(15) 0.60509(14) 0.0128(4) Uani 1 1 d . . . . .
C16 C 0.66867(15) 0.77060(15) 0.68401(14) 0.0137(4) Uani 1 1 d . . . . .
C17 C 0.68698(16) 0.84177(16) 0.77299(14) 0.0161(4) Uani 1 1 d . . . . .
H17 H 0.6567 0.8895 0.7872 0.019 Uiso 1 1 calc R U . . .
C18 C 0.75511(16) 0.82826(16) 0.83256(14) 0.0159(4) Uani 1 1 d . . . . .
H18 H 0.7807 0.8634 0.8967 0.019 Uiso 1 1 calc R U . . .
C19 C 0.78178(15) 0.75078(15) 0.78080(14) 0.0141(4) Uani 1 1 d . . . . .
C20 C 0.85806(15) 0.72282(15) 0.81864(14) 0.0144(4) Uani 1 1 d . . . . .
C21 C 0.93508(15) 0.40087(15) 0.55914(14) 0.0141(4) Uani 1 1 d . . . . .
C22 C 1.03032(16) 0.43758(16) 0.56366(15) 0.0181(5) Uani 1 1 d . . . . .
H22 H 1.0550 0.5023 0.5706 0.022 Uiso 1 1 calc R U . . .
C23 C 1.08977(16) 0.38095(16) 0.55820(15) 0.0196(5) Uani 1 1 d . . . . .
H23 H 1.1543 0.4078 0.5610 0.024 Uiso 1 1 calc R U . . .
C24 C 1.05753(16) 0.28587(16) 0.54873(14) 0.0173(5) Uani 1 1 d . . . . .
C25 C 0.96222(17) 0.24967(16) 0.54432(16) 0.0210(5) Uani 1 1 d . . . . .
H25 H 0.9375 0.1849 0.5374 0.025 Uiso 1 1 calc R U . . .
C26 C 0.90245(16) 0.30603(16) 0.54974(15) 0.0196(5) Uani 1 1 d . . . . .
H26 H 0.8380 0.2793 0.5470 0.024 Uiso 1 1 calc R U . . .
C27 C 1.12662(15) 0.22681(15) 0.54782(15) 0.0254(5) Uani 1 1 d D . . . .
C31 C 0.59013(15) 0.27124(15) 0.25701(14) 0.0147(4) Uani 1 1 d . . . . .
H31 H 0.5513 0.2148 0.2622 0.018 Uiso 1 1 calc R U . . .
C32 C 0.63953(15) 0.22767(16) 0.19498(14) 0.0157(4) Uani 1 1 d . . . . .
C33 C 0.70252(16) 0.28871(17) 0.17563(15) 0.0195(5) Uani 1 1 d . . . . .
C34 C 0.74375(17) 0.24666(18) 0.11614(15) 0.0231(5) Uani 1 1 d . . . . .
H34 H 0.7871 0.2884 0.1039 0.028 Uiso 1 1 calc R U . . .
C35 C 0.72351(18) 0.14593(19) 0.07424(16) 0.0260(5) Uani 1 1 d . . . . .
C36 C 0.6596(2) 0.08671(18) 0.09310(16) 0.0282(6) Uani 1 1 d . . . . .
H36 H 0.6445 0.0174 0.0646 0.034 Uiso 1 1 calc R U . . .
C37 C 0.61681(18) 0.12535(17) 0.15249(15) 0.0219(5) Uani 1 1 d . . . . .
C38 C 0.72540(19) 0.39842(18) 0.21499(18) 0.0296(6) Uani 1 1 d . . . . .
H38A H 0.6629 0.4105 0.1991 0.044 Uiso 1 1 calc R U . . .
H38B H 0.7674 0.4266 0.1904 0.044 Uiso 1 1 calc R U . . .
H38C H 0.7608 0.4295 0.2811 0.044 Uiso 1 1 calc R U . . .
C39 C 0.7696(2) 0.1021(2) 0.0104(2) 0.0403(7) Uani 1 1 d . . . . .
H39A H 0.8162 0.0757 0.0373 0.060 Uiso 1 1 calc R U . . .
H39B H 0.8056 0.1535 -0.0003 0.060 Uiso 1 1 calc R U . . .
H39C H 0.7169 0.0487 -0.0472 0.060 Uiso 1 1 calc R U . . .
C40 C 0.5450(2) 0.05552(17) 0.16698(18) 0.0340(6) Uani 1 1 d . . . . .
H40A H 0.5400 -0.0123 0.1323 0.051 Uiso 1 1 calc R U . . .
H40B H 0.4791 0.0601 0.1465 0.051 Uiso 1 1 calc R U . . .
H40C H 0.5696 0.0735 0.2315 0.051 Uiso 1 1 calc R U . . .
C41 C 0.51363(15) 0.30907(15) 0.21538(14) 0.0144(4) Uani 1 1 d . . . . .
C42 C 0.45888(15) 0.25921(15) 0.12236(14) 0.0158(4) Uani 1 1 d . . . . .
H42 H 0.4699 0.2027 0.0875 0.019 Uiso 1 1 calc R U . . .
C43 C 0.38817(15) 0.28876(15) 0.07798(14) 0.0150(4) Uani 1 1 d . . . . .
C44 C 0.37076(15) 0.36862(15) 0.13236(14) 0.0152(4) Uani 1 1 d . . . . .
H44 H 0.3202 0.3882 0.1045 0.018 Uiso 1 1 calc R U . . .
C45 C 0.42449(15) 0.42090(15) 0.22585(14) 0.0142(4) Uani 1 1 d . . . . .
C46 C 0.49805(15) 0.39205(15) 0.26908(14) 0.0133(4) Uani 1 1 d . . . . .
C47 C 0.33518(16) 0.23535(16) -0.02562(14) 0.0186(5) Uani 1 1 d . . . . .
C48 C 0.40701(19) 0.2036(2) -0.06665(16) 0.0281(6) Uani 1 1 d . . . . .
H48A H 0.4678 0.2611 -0.0422 0.042 Uiso 1 1 calc R U . . .
H48B H 0.3748 0.1760 -0.1326 0.042 Uiso 1 1 calc R U . . .
H48C H 0.4243 0.1535 -0.0513 0.042 Uiso 1 1 calc R U . . .
C49 C 0.24596(17) 0.14288(17) -0.05616(15) 0.0236(5) Uani 1 1 d . . . . .
H49A H 0.2147 0.1061 -0.1225 0.035 Uiso 1 1 calc R U . . .
H49B H 0.1971 0.1626 -0.0340 0.035 Uiso 1 1 calc R U . . .
H49C H 0.2690 0.1009 -0.0315 0.035 Uiso 1 1 calc R U . . .
C50 C 0.29874(18) 0.30222(18) -0.06217(15) 0.0250(5) Uani 1 1 d . . . . .
H50A H 0.3552 0.3629 -0.0400 0.038 Uiso 1 1 calc R U . . .
H50B H 0.2480 0.3190 -0.0414 0.038 Uiso 1 1 calc R U . . .
H50C H 0.2697 0.2676 -0.1285 0.038 Uiso 1 1 calc R U . . .
C51 C 0.40306(15) 0.50986(15) 0.27894(14) 0.0138(4) Uani 1 1 d . . . . .
H51 H 0.3380 0.4824 0.2812 0.017 Uiso 1 1 calc R U . . .
C52 C 0.38845(16) 0.57817(15) 0.23625(14) 0.0150(4) Uani 1 1 d . . . . .
C53 C 0.45267(17) 0.60805(16) 0.19918(15) 0.0194(5) Uani 1 1 d . . . . .
C54 C 0.4355(2) 0.66957(18) 0.16074(16) 0.0274(6) Uani 1 1 d . . . . .
H54 H 0.4776 0.6874 0.1336 0.033 Uiso 1 1 calc R U . . .
C55 C 0.3593(2) 0.70580(18) 0.16054(16) 0.0287(6) Uani 1 1 d . . . . .
C56 C 0.30054(18) 0.68066(17) 0.20231(16) 0.0251(5) Uani 1 1 d . . . . .
H56 H 0.2499 0.7074 0.2055 0.030 Uiso 1 1 calc R U . . .
C57 C 0.31316(16) 0.61732(16) 0.23997(14) 0.0188(5) Uani 1 1 d . . . . .
C58 C 0.54246(18) 0.57908(18) 0.20129(17) 0.0261(5) Uani 1 1 d . . . . .
H58A H 0.5736 0.5782 0.2586 0.039 Uiso 1 1 calc R U . . .
H58B H 0.5907 0.6270 0.1958 0.039 Uiso 1 1 calc R U . . .
H58C H 0.5213 0.5132 0.1507 0.039 Uiso 1 1 calc R U . . .
C59 C 0.3422(3) 0.7729(2) 0.1183(2) 0.0450(8) Uani 1 1 d . . . . .
H59A H 0.3745 0.8419 0.1655 0.068 Uiso 1 1 calc R U . . .
H59B H 0.2703 0.7573 0.0887 0.068 Uiso 1 1 calc R U . . .
H59C H 0.3708 0.7628 0.0733 0.068 Uiso 1 1 calc R U . . .
C60 C 0.24584(17) 0.59466(17) 0.28477(17) 0.0241(5) Uani 1 1 d . . . . .
H60A H 0.2117 0.6418 0.2947 0.036 Uiso 1 1 calc R U . . .
H60B H 0.2859 0.6001 0.3430 0.036 Uiso 1 1 calc R U . . .
H60C H 0.1962 0.5274 0.2456 0.036 Uiso 1 1 calc R U . . .
C61 C 0.54811(15) 0.83239(15) 0.60919(13) 0.0137(4) Uani 1 1 d . . . . .
C62 C 0.60124(16) 0.93190(16) 0.64105(14) 0.0169(5) Uani 1 1 d . . . . .
H62 H 0.6721 0.9555 0.6650 0.020 Uiso 1 1 calc R U . . .
C63 C 0.55255(16) 0.99763(16) 0.63852(15) 0.0182(5) Uani 1 1 d . . . . .
H63 H 0.5910 1.0650 0.6601 0.022 Uiso 1 1 calc R U . . .
C64 C 0.44911(16) 0.96716(16) 0.60518(14) 0.0164(5) Uani 1 1 d . . . . .
C65 C 0.39660(16) 0.86799(16) 0.57714(14) 0.0173(5) Uani 1 1 d . . . . .
H65 H 0.3260 0.8452 0.5567 0.021 Uiso 1 1 calc R U . . .
C66 C 0.44447(16) 0.80220(15) 0.57832(14) 0.0152(4) Uani 1 1 d . . . . .
H66 H 0.4061 0.7351 0.5577 0.018 Uiso 1 1 calc R U . . .
C67 C 0.39317(17) 1.03738(17) 0.59970(16) 0.0218(5) Uani 1 1 d . . . . .
C68 C 0.3667(2) 1.0710(2) 0.6820(2) 0.0378(7) Uani 1 1 d . . . . .
H68A H 0.3220 1.0136 0.6796 0.057 Uiso 1 1 calc R U . . .
H68B H 0.3333 1.1181 0.6810 0.057 Uiso 1 1 calc R U . . .
H68C H 0.4279 1.1029 0.7379 0.057 Uiso 1 1 calc R U . . .
C69 C 0.45622(18) 1.12846(17) 0.60026(16) 0.0243(5) Uani 1 1 d . . . . .
H69A H 0.5147 1.1677 0.6584 0.036 Uiso 1 1 calc R U . . .
H69B H 0.4162 1.1686 0.5918 0.036 Uiso 1 1 calc R U . . .
H69C H 0.4782 1.1075 0.5510 0.036 Uiso 1 1 calc R U . . .
C70 C 0.29742(18) 0.9843(2) 0.51201(19) 0.0329(6) Uani 1 1 d . . . . .
H70A H 0.3139 0.9563 0.4600 0.049 Uiso 1 1 calc R U . . .
H70B H 0.2659 1.0315 0.5063 0.049 Uiso 1 1 calc R U . . .
H70C H 0.2512 0.9310 0.5137 0.049 Uiso 1 1 calc R U . . .
C71 C 0.91132(15) 0.76733(16) 0.91938(14) 0.0158(4) Uani 1 1 d . . . . .
C72 C 0.96975(16) 0.86714(16) 0.97333(15) 0.0180(5) Uani 1 1 d . . . . .
H72 H 0.9766 0.9089 0.9459 0.022 Uiso 1 1 calc R U . . .
C73 C 1.01850(16) 0.90693(17) 1.06699(15) 0.0198(5) Uani 1 1 d . . . . .
H73 H 1.0580 0.9754 1.1022 0.024 Uiso 1 1 calc R U . . .
C74 C 1.01069(16) 0.84881(17) 1.11015(15) 0.0197(5) Uani 1 1 d . . . . .
C75 C 0.95449(16) 0.74817(17) 1.05525(15) 0.0213(5) Uani 1 1 d . . . . .
H75 H 0.9495 0.7061 1.0825 0.026 Uiso 1 1 calc R U . . .
C76 C 0.90587(16) 0.70792(17) 0.96221(15) 0.0186(5) Uani 1 1 d . . . . .
H76 H 0.8683 0.6390 0.9269 0.022 Uiso 1 1 calc R U . . .
C77 C 1.06283(17) 0.89074(19) 1.21324(15) 0.0258(5) Uani 1 1 d . . . . .
C78 C 1.10929(19) 1.0038(2) 1.26201(16) 0.0330(6) Uani 1 1 d . . . . .
H78A H 1.1594 1.0255 1.2411 0.049 Uiso 1 1 calc R U . . .
H78B H 1.1412 1.0275 1.3275 0.049 Uiso 1 1 calc R U . . .
H78C H 1.0570 1.0307 1.2486 0.049 Uiso 1 1 calc R U . . .
C79 C 0.9875(2) 0.8606(2) 1.25031(17) 0.0379(7) Uani 1 1 d . . . . .
H79A H 0.9353 0.8877 1.2374 0.057 Uiso 1 1 calc R U . . .
H79B H 1.0219 0.8865 1.3159 0.057 Uiso 1 1 calc R U . . .
H79C H 0.9573 0.7884 1.2213 0.057 Uiso 1 1 calc R U . . .
C80 C 1.14511(19) 0.8492(2) 1.23381(17) 0.0351(6) Uani 1 1 d . . . . .
H80A H 1.1154 0.7769 1.2050 0.053 Uiso 1 1 calc R U . . .
H80B H 1.1795 0.8754 1.2995 0.053 Uiso 1 1 calc R U . . .
H80C H 1.1931 0.8687 1.2102 0.053 Uiso 1 1 calc R U . . .

loop_
_atom_site_aniso_label
_atom_site_aniso_U_11
_atom_site_aniso_U_22
_atom_site_aniso_U_33
_atom_site_aniso_U_23
_atom_site_aniso_U_13
_atom_site_aniso_U_12
C28 0.0298(16) 0.0271(14) 0.035(3) 0.0167(14) 0.014(2) 0.0180(12)
C29 0.039(2) 0.049(2) 0.057(2) 0.0209(15) 0.0074(14) 0.0290(19)
C30 0.024(2) 0.0290(19) 0.048(2) 0.0172(16) 0.0204(17) 0.0144(15)
C28A 0.0300(16) 0.0274(14) 0.038(3) 0.0150(14) 0.014(2) 0.0180(12)
C29A 0.038(2) 0.048(2) 0.054(2) 0.0230(15) 0.0094(14) 0.0287(19)
C30A 0.024(2) 0.0300(18) 0.049(2) 0.0177(16) 0.0198(16) 0.0146(15)
N1X 0.070(2) 0.048(2) 0.051(2) 0.0178(17) 0.0162(18) 0.0038(18)
C1X 0.0367(18) 0.041(2) 0.0256(17) 0.0131(15) 0.0089(14) 0.0109(15)
C2X 0.052(4) 0.046(3) 0.037(4) 0.023(2) 0.014(3) 0.020(3)
C1Y 0.0367(18) 0.041(2) 0.0256(17) 0.0131(15) 0.0089(14) 0.0109(15)
N1Y 0.070(2) 0.048(2) 0.051(2) 0.0178(17) 0.0162(18) 0.0038(18)
C2Y 0.052(4) 0.046(3) 0.037(4) 0.023(2) 0.014(3) 0.020(3)
C1S 0.084(4) 0.041(3) 0.086(4) 0.047(3) 0.042(3) 0.036(3)
C2S 0.094(4) 0.025(2) 0.055(3) 0.024(2) -0.001(3) 0.006(3)
C3S 0.082(5) 0.061(4) 0.132(7) 0.085(5) 0.069(6) 0.051(4)
C4S 0.084(4) 0.041(3) 0.086(4) 0.047(3) 0.042(3) 0.036(3)
C5S 0.094(4) 0.025(2) 0.055(3) 0.024(2) -0.001(3) 0.006(3)
C6S 0.085(6) 0.047(4) 0.100(7) 0.046(5) 0.023(5) 0.024(4)
C7S 0.093(6) 0.048(4) 0.051(4) 0.008(3) 0.017(4) 0.036(4)
Ni1 0.01111(14) 0.01163(14) 0.01053(14) 0.00474(11) 0.00376(11) 0.00624(11)
N1 0.0135(9) 0.0135(9) 0.0136(9) 0.0058(7) 0.0045(7) 0.0064(7)
N2 0.0118(9) 0.0131(9) 0.0142(9) 0.0073(7) 0.0055(7) 0.0057(7)
N3 0.0131(9) 0.0118(9) 0.0124(9) 0.0048(7) 0.0057(7) 0.0057(7)
N4 0.0128(9) 0.0145(9) 0.0115(9) 0.0070(7) 0.0040(7) 0.0056(7)
C1 0.0154(11) 0.0139(10) 0.0134(11) 0.0054(9) 0.0029(9) 0.0046(9)
C2 0.0156(11) 0.0198(11) 0.0151(11) 0.0056(9) 0.0012(9) 0.0083(9)
C3 0.0159(11) 0.0215(12) 0.0202(12) 0.0076(10) 0.0040(9) 0.0113(9)
C4 0.0135(10) 0.0166(11) 0.0164(11) 0.0080(9) 0.0058(9) 0.0079(9)
C5 0.0140(10) 0.0149(10) 0.0183(11) 0.0095(9) 0.0078(9) 0.0073(9)
C6 0.0130(10) 0.0120(10) 0.0158(11) 0.0078(9) 0.0074(9) 0.0060(8)
C7 0.0161(11) 0.0145(10) 0.0163(11) 0.0070(9) 0.0079(9) 0.0088(9)
C8 0.0150(10) 0.0124(10) 0.0134(10) 0.0060(9) 0.0063(9) 0.0059(9)
C9 0.0128(10) 0.0121(10) 0.0133(10) 0.0065(9) 0.0063(9) 0.0048(8)
C10 0.0123(10) 0.0122(10) 0.0150(10) 0.0078(9) 0.0073(9) 0.0043(8)
C11 0.0115(10) 0.0137(10) 0.0125(10) 0.0069(9) 0.0059(8) 0.0050(8)
C12 0.0139(10) 0.0150(10) 0.0132(10) 0.0077(9) 0.0069(9) 0.0068(9)
C13 0.0148(10) 0.0154(11) 0.0145(11) 0.0079(9) 0.0058(9) 0.0084(9)
C14 0.0128(10) 0.0151(10) 0.0157(11) 0.0086(9) 0.0066(9) 0.0070(9)
C15 0.0120(10) 0.0128(10) 0.0150(11) 0.0068(9) 0.0065(9) 0.0050(8)
C16 0.0134(10) 0.0142(10) 0.0153(11) 0.0071(9) 0.0072(9) 0.0065(9)
C17 0.0178(11) 0.0162(11) 0.0165(11) 0.0066(9) 0.0083(9) 0.0099(9)
C18 0.0170(11) 0.0183(11) 0.0114(10) 0.0050(9) 0.0060(9) 0.0078(9)
C19 0.0152(11) 0.0143(10) 0.0136(11) 0.0071(9) 0.0064(9) 0.0048(9)
C20 0.0143(10) 0.0145(10) 0.0148(11) 0.0076(9) 0.0052(9) 0.0056(9)
C21 0.0141(10) 0.0159(11) 0.0112(10) 0.0054(9) 0.0036(8) 0.0079(9)
C22 0.0176(11) 0.0154(11) 0.0222(12) 0.0097(10) 0.0077(9) 0.0065(9)
C23 0.0137(11) 0.0212(12) 0.0267(12) 0.0118(10) 0.0100(10) 0.0081(9)
C24 0.0177(11) 0.0182(11) 0.0169(11) 0.0074(9) 0.0072(9) 0.0095(9)
C25 0.0199(12) 0.0156(11) 0.0295(13) 0.0119(10) 0.0097(10) 0.0082(9)
C26 0.0138(11) 0.0190(11) 0.0257(12) 0.0098(10) 0.0079(10) 0.0067(9)
C27 0.0189(12) 0.0222(12) 0.0402(15) 0.0157(11) 0.0130(11) 0.0135(10)
C31 0.0167(11) 0.0134(10) 0.0140(11) 0.0054(9) 0.0063(9) 0.0077(9)
C32 0.0146(11) 0.0193(11) 0.0122(10) 0.0055(9) 0.0035(9) 0.0106(9)
C33 0.0159(11) 0.0245(12) 0.0158(11) 0.0080(10) 0.0037(9) 0.0094(10)
C34 0.0183(12) 0.0356(14) 0.0195(12) 0.0147(11) 0.0085(10) 0.0127(10)
C35 0.0296(13) 0.0379(14) 0.0204(12) 0.0154(11) 0.0127(11) 0.0237(12)
C36 0.0448(16) 0.0259(13) 0.0247(13) 0.0121(11) 0.0187(12) 0.0256(12)
C37 0.0295(13) 0.0218(12) 0.0188(12) 0.0095(10) 0.0111(10) 0.0156(10)
C38 0.0305(14) 0.0231(13) 0.0308(14) 0.0092(11) 0.0159(12) 0.0037(11)
C39 0.0530(18) 0.0515(18) 0.0414(17) 0.0256(15) 0.0341(15) 0.0366(15)
C40 0.0600(18) 0.0166(12) 0.0356(15) 0.0106(11) 0.0317(14) 0.0183(12)
C41 0.0130(10) 0.0141(10) 0.0166(11) 0.0075(9) 0.0065(9) 0.0045(9)
C42 0.0157(11) 0.0140(10) 0.0155(11) 0.0043(9) 0.0070(9) 0.0057(9)
C43 0.0140(10) 0.0159(11) 0.0145(11) 0.0068(9) 0.0066(9) 0.0040(9)
C44 0.0133(10) 0.0159(11) 0.0166(11) 0.0085(9) 0.0045(9) 0.0061(9)
C45 0.0132(10) 0.0142(10) 0.0160(11) 0.0071(9) 0.0066(9) 0.0055(9)
C46 0.0124(10) 0.0129(10) 0.0140(11) 0.0063(9) 0.0057(9) 0.0035(8)
C47 0.0197(11) 0.0204(11) 0.0139(11) 0.0060(9) 0.0061(9) 0.0090(10)
C48 0.0297(14) 0.0400(15) 0.0175(12) 0.0121(11) 0.0126(11) 0.0166(12)
C49 0.0223(12) 0.0231(12) 0.0168(12) 0.0050(10) 0.0041(10) 0.0062(10)
C50 0.0287(13) 0.0295(13) 0.0149(11) 0.0106(10) 0.0059(10) 0.0113(11)
C51 0.0126(10) 0.0145(10) 0.0141(11) 0.0064(9) 0.0047(9) 0.0064(9)
C52 0.0164(11) 0.0127(10) 0.0104(10) 0.0030(9) 0.0017(9) 0.0053(9)
C53 0.0229(12) 0.0171(11) 0.0148(11) 0.0054(9) 0.0066(9) 0.0067(9)
C54 0.0406(15) 0.0257(13) 0.0229(13) 0.0139(11) 0.0176(12) 0.0140(12)
C55 0.0436(15) 0.0273(13) 0.0219(13) 0.0158(11) 0.0121(12) 0.0191(12)
C56 0.0299(13) 0.0257(13) 0.0222(12) 0.0115(11) 0.0077(11) 0.0183(11)
C57 0.0194(11) 0.0175(11) 0.0141(11) 0.0051(9) 0.0024(9) 0.0074(9)
C58 0.0254(13) 0.0271(13) 0.0329(14) 0.0170(11) 0.0172(11) 0.0095(11)
C59 0.069(2) 0.0513(18) 0.0420(17) 0.0362(16) 0.0274(16) 0.0379(17)
C60 0.0198(12) 0.0232(12) 0.0328(14) 0.0131(11) 0.0114(11) 0.0132(10)
C61 0.0169(11) 0.0165(11) 0.0083(10) 0.0057(9) 0.0047(8) 0.0082(9)
C62 0.0137(11) 0.0167(11) 0.0159(11) 0.0051(9) 0.0032(9) 0.0061(9)
C63 0.0208(12) 0.0121(10) 0.0190(11) 0.0052(9) 0.0071(9) 0.0065(9)
C64 0.0219(11) 0.0192(11) 0.0131(10) 0.0081(9) 0.0092(9) 0.0127(10)
C65 0.0142(11) 0.0208(11) 0.0175(11) 0.0083(9) 0.0069(9) 0.0085(9)
C66 0.0176(11) 0.0130(10) 0.0153(11) 0.0063(9) 0.0076(9) 0.0054(9)
C67 0.0265(12) 0.0243(12) 0.0251(12) 0.0147(10) 0.0137(10) 0.0181(10)
C68 0.0583(19) 0.0428(16) 0.0495(17) 0.0316(14) 0.0407(16) 0.0411(15)
C69 0.0328(13) 0.0209(12) 0.0240(13) 0.0122(10) 0.0109(11) 0.0162(11)
C70 0.0239(13) 0.0341(14) 0.0458(16) 0.0255(13) 0.0079(12) 0.0166(11)
C71 0.0133(10) 0.0210(11) 0.0147(11) 0.0082(9) 0.0055(9) 0.0102(9)
C72 0.0176(11) 0.0190(11) 0.0189(11) 0.0099(10) 0.0066(9) 0.0087(9)
C73 0.0174(11) 0.0216(12) 0.0158(11) 0.0059(10) 0.0042(9) 0.0079(9)
C74 0.0139(11) 0.0294(13) 0.0166(11) 0.0102(10) 0.0057(9) 0.0112(10)
C75 0.0192(11) 0.0294(13) 0.0203(12) 0.0163(11) 0.0068(10) 0.0114(10)
C76 0.0161(11) 0.0198(11) 0.0173(11) 0.0082(10) 0.0041(9) 0.0067(9)
C77 0.0191(12) 0.0387(14) 0.0160(12) 0.0122(11) 0.0038(10) 0.0097(11)
C78 0.0290(14) 0.0403(15) 0.0146(12) 0.0055(11) 0.0018(11) 0.0092(12)
C79 0.0329(15) 0.0555(18) 0.0178(13) 0.0153(13) 0.0086(11) 0.0090(13)
C80 0.0280(14) 0.0469(17) 0.0217(13) 0.0144(12) -0.0001(11) 0.0158(13)

loop_
_atom_type_symbol
_atom_type_description
_atom_type_scat_dispersion_real
_atom_type_scat_dispersion_imag
_atom_type_scat_source
C C 0.0033 0.0016 'International Tables Vol C Tables 4.2.6.8 and 6.1.1.4'
H H 0.0000 0.0000 'International Tables Vol C Tables 4.2.6.8 and 6.1.1.4'
N N 0.0061 0.0033 'International Tables Vol C Tables 4.2.6.8 and 6.1.1.4'
Ni Ni 0.3393 1.1124 'International Tables Vol C Tables 4.2.6.8 and 6.1.1.4'

loop_
_geom_angle_atom_site_label_1
_geom_angle_atom_site_label_2
_geom_angle_atom_site_label_3
_geom_angle
N1X C1X C2X 179.3(8)
N1Y C1Y C2Y 168(5)
C2S C1S C6S 120.0
C2S C1S C7S 123.8(5)
C6S C1S C7S 116.2(5)
C1S C2S C3S 120.0
C4S C3S C2S 120.0
C3S C4S C5S 120.0
C6S C5S C4S 120.0
C5S C6S C1S 120.0
N3 Ni1 N1 177.68(7)
N3 Ni1 N4 89.78(7)
N1 Ni1 N4 90.30(7)
N3 Ni1 N2 90.21(7)
N1 Ni1 N2 89.76(7)
N4 Ni1 N2 178.75(7)
C1 N1 C4 104.68(17)
C1 N1 Ni1 127.32(14)
C4 N1 Ni1 127.99(14)
C9 N2 C6 103.97(16)
C9 N2 Ni1 127.44(14)
C6 N2 Ni1 128.59(14)
C11 N3 C14 104.00(16)
C11 N3 Ni1 127.61(13)
C14 N3 Ni1 128.01(14)
C19 N4 C16 104.41(16)
C19 N4 Ni1 127.39(14)
C16 N4 Ni1 127.93(14)
N1 C1 C20 126.13(19)
N1 C1 C2 110.65(18)
C20 C1 C2 123.21(19)
C3 C2 C1 106.93(19)
C2 C3 C4 107.28(19)
N1 C4 C5 125.80(19)
N1 C4 C3 110.39(18)
C5 C4 C3 123.37(19)
C4 C5 C6 121.99(19)
C4 C5 C21 118.46(18)
C6 C5 C21 119.39(18)
N2 C6 C5 125.07(19)
N2 C6 C7 110.87(17)
C5 C6 C7 124.05(19)
C8 C7 C6 106.86(18)
C7 C8 C9 106.59(18)
C7 C8 C31 131.04(19)
C9 C8 C31 122.19(18)
N2 C9 C10 126.74(19)
N2 C9 C8 111.70(17)
C10 C9 C8 121.34(19)
C11 C10 C9 120.37(19)
C11 C10 C46 119.57(18)
C9 C10 C46 119.58(18)
N3 C11 C10 127.28(18)
N3 C11 C12 111.62(17)
C10 C11 C12 120.78(19)
C13 C12 C11 106.45(18)
C13 C12 C51 130.10(19)
C11 C12 C51 123.44(18)
C12 C13 C14 107.01(18)
N3 C14 C15 125.40(19)
N3 C14 C13 110.80(18)
C15 C14 C13 123.68(19)
C16 C15 C14 121.31(19)
C16 C15 C61 120.05(18)
C14 C15 C61 118.55(18)
N4 C16 C15 125.87(19)
N4 C16 C17 110.63(18)
C15 C16 C17 123.44(19)
C18 C17 C16 107.11(18)
C17 C18 C19 106.98(19)
N4 C19 C20 125.17(19)
N4 C19 C18 110.80(18)
C20 C19 C18 123.87(19)
C1 C20 C19 121.74(19)
C1 C20 C71 118.03(18)
C19 C20 C71 120.23(19)
C26 C21 C22 117.50(19)
C26 C21 C5 120.39(19)
C22 C21 C5 122.08(19)
C23 C22 C21 121.0(2)
C22 C23 C24 121.8(2)
C25 C24 C23 116.9(2)
C25 C24 C27 122.20(19)
C23 C24 C27 120.87(19)
C26 C25 C24 121.5(2)
C25 C26 C21 121.3(2)
C28 C27 C29 109.9(5)
C30A C27 C24 114.2(3)
C28 C27 C24 114.4(4)
C29 C27 C24 109.5(3)
C30A C27 C28A 111.5(4)
C24 C27 C28A 110.7(4)
C28 C27 C30 107.1(4)
C29 C27 C30 108.3(4)
C24 C27 C30 107.5(3)
C30A C27 C29A 107.4(4)
C24 C27 C29A 105.7(3)
C28A C27 C29A 107.0(4)
C8 C31 C41 112.28(17)
C8 C31 C32 114.04(17)
C41 C31 C32 112.44(17)
C37 C32 C33 119.7(2)
C37 C32 C31 119.9(2)
C33 C32 C31 120.28(19)
C34 C33 C32 119.2(2)
C34 C33 C38 118.4(2)
C32 C33 C38 122.4(2)
C35 C34 C33 122.1(2)
C34 C35 C36 117.7(2)
C34 C35 C39 121.2(2)
C36 C35 C39 121.1(2)
C35 C36 C37 122.3(2)
C36 C37 C32 118.9(2)
C36 C37 C40 119.1(2)
C32 C37 C40 121.9(2)
C42 C41 C46 120.19(19)
C42 C41 C31 118.25(18)
C46 C41 C31 121.56(18)
C41 C42 C43 122.5(2)
C44 C43 C42 116.62(19)
C44 C43 C47 123.13(19)
C42 C43 C47 120.24(19)
C45 C44 C43 122.53(19)
C44 C45 C46 119.92(19)
C44 C45 C51 118.60(18)
C46 C45 C51 121.47(18)
C41 C46 C45 118.14(19)
C41 C46 C10 120.48(18)
C45 C46 C10 121.24(18)
C43 C47 C50 111.59(18)
C43 C47 C48 110.11(18)
C50 C47 C48 107.59(19)
C43 C47 C49 109.27(18)
C50 C47 C49 109.48(19)
C48 C47 C49 108.73(19)
C12 C51 C45 112.59(17)
C12 C51 C52 110.05(17)
C45 C51 C52 115.91(17)
C53 C52 C57 119.1(2)
C53 C52 C51 121.65(19)
C57 C52 C51 119.09(19)
C54 C53 C52 119.2(2)
C54 C53 C58 117.7(2)
C52 C53 C58 123.1(2)
C55 C54 C53 122.4(2)
C56 C55 C54 117.6(2)
C56 C55 C59 121.0(2)
C54 C55 C59 121.4(2)
C55 C56 C57 122.2(2)
C56 C57 C52 119.3(2)
C56 C57 C60 118.4(2)
C52 C57 C60 122.4(2)
C62 C61 C66 117.20(19)
C62 C61 C15 121.91(19)
C66 C61 C15 120.86(18)
C61 C62 C63 121.3(2)
C64 C63 C62 121.6(2)
C63 C64 C65 116.67(19)
C63 C64 C67 122.8(2)
C65 C64 C67 120.5(2)
C66 C65 C64 121.9(2)
C65 C66 C61 121.2(2)
C69 C67 C70 107.59(19)
C69 C67 C64 112.01(19)
C70 C67 C64 110.21(19)
C69 C67 C68 108.9(2)
C70 C67 C68 109.8(2)
C64 C67 C68 108.28(18)
C72 C71 C76 117.6(2)
C72 C71 C20 122.09(19)
C76 C71 C20 120.31(19)
C71 C72 C73 121.1(2)
C74 C73 C72 121.6(2)
C73 C74 C75 117.0(2)
C73 C74 C77 122.7(2)
C75 C74 C77 120.3(2)
C76 C75 C74 121.9(2)
C75 C76 C71 120.9(2)
C78 C77 C80 109.1(2)
C78 C77 C79 107.4(2)
C80 C77 C79 109.7(2)
C78 C77 C74 112.1(2)
C80 C77 C74 108.3(2)
C79 C77 C74 110.23(19)

loop_
_geom_bond_atom_site_label_1
_geom_bond_atom_site_label_2
_geom_bond_distance
C28 C27 1.526(4)
C29 C27 1.529(4)
C30 C27 1.550(4)
C28A C27 1.533(4)
C29A C27 1.551(4)
C30A C27 1.516(3)
N1X C1X 1.140(4)
C1X C2X 1.426(15)
C1Y N1Y 1.145(11)
C1Y C2Y 1.426(17)
C1S C2S 1.3900
C1S C6S 1.3900
C1S C7S 1.445(9)
C2S C3S 1.3900
C3S C4S 1.3900
C4S C5S 1.3900
C5S C6S 1.3900
Ni1 N3 1.9374(17)
Ni1 N1 1.9395(17)
Ni1 N4 1.9441(17)
Ni1 N2 1.9483(17)
N1 C1 1.378(3)
N1 C4 1.386(3)
N2 C9 1.379(3)
N2 C6 1.388(3)
N3 C11 1.376(3)
N3 C14 1.385(3)
N4 C19 1.382(3)
N4 C16 1.385(3)
C1 C20 1.390(3)
C1 C2 1.435(3)
C2 C3 1.345(3)
C3 C4 1.431(3)
C4 C5 1.388(3)
C5 C6 1.389(3)
C5 C21 1.496(3)
C6 C7 1.433(3)
C7 C8 1.358(3)
C8 C9 1.425(3)
C8 C31 1.501(3)
C9 C10 1.389(3)
C10 C11 1.384(3)
C10 C46 1.477(3)
C11 C12 1.427(3)
C12 C13 1.352(3)
C12 C51 1.500(3)
C13 C14 1.430(3)
C14 C15 1.392(3)
C15 C16 1.389(3)
C15 C61 1.495(3)
C16 C17 1.435(3)
C17 C18 1.345(3)
C18 C19 1.434(3)
C19 C20 1.391(3)
C20 C71 1.497(3)
C21 C26 1.391(3)
C21 C22 1.392(3)
C22 C23 1.388(3)
C23 C24 1.393(3)
C24 C25 1.392(3)
C24 C27 1.533(3)
C25 C26 1.388(3)
C31 C41 1.526(3)
C31 C32 1.527(3)
C32 C37 1.402(3)
C32 C33 1.403(3)
C33 C34 1.394(3)
C33 C38 1.507(3)
C34 C35 1.386(3)
C35 C36 1.387(4)
C35 C39 1.511(3)
C36 C37 1.396(3)
C37 C40 1.512(3)
C41 C42 1.385(3)
C41 C46 1.406(3)
C42 C43 1.394(3)
C43 C44 1.392(3)
C43 C47 1.532(3)
C44 C45 1.390(3)
C45 C46 1.407(3)
C45 C51 1.520(3)
C47 C50 1.532(3)
C47 C48 1.533(3)
C47 C49 1.534(3)
C51 C52 1.533(3)
C52 C53 1.404(3)
C52 C57 1.406(3)
C53 C54 1.391(3)
C53 C58 1.510(3)
C54 C55 1.385(4)
C55 C56 1.383(4)
C55 C59 1.516(3)
C56 C57 1.396(3)
C57 C60 1.511(3)
C61 C62 1.391(3)
C61 C66 1.395(3)
C62 C63 1.393(3)
C63 C64 1.390(3)
C64 C65 1.399(3)
C64 C67 1.536(3)
C65 C66 1.382(3)
C67 C69 1.530(3)
C67 C70 1.534(3)
C67 C68 1.538(3)
C71 C72 1.389(3)
C71 C76 1.398(3)
C72 C73 1.393(3)
C73 C74 1.389(3)
C74 C75 1.394(3)
C74 C77 1.535(3)
C75 C76 1.383(3)
C77 C78 1.531(4)
C77 C80 1.532(3)
C77 C79 1.535(4)
